data_4308163
loop_
_publ_author_name
'M. Carla Aragoni'
'Massimiliano Arca'
'Andrea Bencini'
'Alexander J. Blake'
'Claudia Caltagirone'
'Greta De Filippo'
'Francesco A. Devillanova'
'Alessandra Garau'
'Thomas Gelbrich'
'Michael B. Hursthouse'
'Francesco Isaia'
'Vito Lippolis'
'Marta Mameli'
'Palma Mariani'
'Barbara Valtancoli'
'Claire Wilson'

_publ_section_title
;
Tuning the Selectivity/Specificity of Fluorescent Metal Ion Sensors Based
on N2S2 Pyridine-Containing Macrocyclic Ligands by Changing the Fluorogenic
Subunit: Spectrofluorimetric and Metal Ion Binding Studies
;
_journal_name_full 'Inorganic Chemistry'
_journal_page_first 4548
_journal_page_last 4559
_journal_paper_doi 10.1021/ic070169e
_journal_volume 46
_journal_year 2007
_chemical_formula_moiety 'C21 H23 Cu N3 S2, 2(Cl O4), 0.5(C2 H3 N)'
_chemical_formula_sum 'C22 H24.5 Cl2 Cu N3.5 O8 S2'
_chemical_formula_weight 664.51
_chemical_name_systematic
; 
 ? 
;
_space_group_IT_number 4
_symmetry_cell_setting monoclinic
_symmetry_space_group_name_Hall 'P 2yb'
_symmetry_space_group_name_H-M 'P 1 21 1'
_atom_sites_solution_hydrogens 'Solvent methyl H atoms from delta-F; others placed geometrically'
_atom_sites_solution_primary direct
_atom_sites_solution_secondary difmap
_audit_creation_method 'enCIFer editing of SHELXL97 CIF output'
_cell_angle_alpha 90.00
_cell_angle_beta 108.924(2)
_cell_angle_gamma 90.00
_cell_formula_units_Z 4
_cell_length_a 11.8164(12)
_cell_length_b 14.494(2)
_cell_length_c 15.890(2)
_cell_measurement_reflns_used 8953
_cell_measurement_temperature 150(2)
_cell_measurement_theta_max 27.5
_cell_measurement_theta_min 2.3
_cell_volume 2574.3(5)
_computing_cell_refinement 'Bruker SAINT version 6.36a (Bruker, 2002)'
_computing_data_collection 'Bruker SMART version 5.624 (Bruker, 2001)'
_computing_data_reduction 'Bruker SAINT; Bruker SHELXTL (Bruker, 2001)'
_computing_molecular_graphics 'Bruker SHELXTL'
_computing_publication_material 'enCIFer(Allen et al.,2004);PLATON(Spek,2003)'
_computing_structure_refinement 'SHELXL97 (Sheldrick, 1998)'
_computing_structure_solution 'SIR92 (Altomare et al., 1994)'
_diffrn_ambient_temperature 150(2)
_diffrn_measured_fraction_theta_full 0.986
_diffrn_measured_fraction_theta_max 0.984
_diffrn_measurement_device_type 'Bruker SMART1000 CCD area detector'
_diffrn_measurement_method omega
_diffrn_radiation_monochromator graphite
_diffrn_radiation_source 'sealed tube'
_diffrn_radiation_type MoK\a
_diffrn_radiation_wavelength 0.71073
_diffrn_reflns_av_R_equivalents 0.017
_diffrn_reflns_av_sigmaI/netI 0.029
_diffrn_reflns_limit_h_max 14
_diffrn_reflns_limit_h_min -15
_diffrn_reflns_limit_k_max 14
_diffrn_reflns_limit_k_min -18
_diffrn_reflns_limit_l_max 20
_diffrn_reflns_limit_l_min -19
_diffrn_reflns_number 16230
_diffrn_reflns_theta_full 27.50
_diffrn_reflns_theta_max 27.54
_diffrn_reflns_theta_min 1.35
_diffrn_standards_decay_% 0
_diffrn_standards_number 0
_exptl_absorpt_coefficient_mu 1.274
_exptl_absorpt_correction_T_max 1.000
_exptl_absorpt_correction_T_min 0.867
_exptl_absorpt_correction_type multi-scan
_exptl_absorpt_process_details '(SADABS; Bruker, 2003)'
_exptl_crystal_colour purple
_exptl_crystal_density_diffrn 1.715
_exptl_crystal_density_method 'not measured'
_exptl_crystal_description column
_exptl_crystal_F_000 1360
_exptl_crystal_size_max 0.84
_exptl_crystal_size_mid 0.13
_exptl_crystal_size_min 0.11
_refine_diff_density_max 0.78
_refine_diff_density_min -0.42
_refine_diff_density_rms 0.09
_refine_ls_abs_structure_details 'Flack H D (1983), Acta Cryst. A39, 876-881'
_refine_ls_abs_structure_Flack 0.417(12)
_refine_ls_extinction_method none
_refine_ls_goodness_of_fit_ref 1.11
_refine_ls_hydrogen_treatment 'rigid rotating group; riding model'
_refine_ls_matrix_type full
_refine_ls_number_parameters 696
_refine_ls_number_reflns 9034
_refine_ls_number_restraints 230
_refine_ls_restrained_S_all 1.10
_refine_ls_R_factor_all 0.0458
_refine_ls_R_factor_gt 0.0412
_refine_ls_shift/su_max 0.003
_refine_ls_shift/su_mean 0.000
_refine_ls_structure_factor_coef Fsqd
_refine_ls_weighting_details 'calc w=1/[\s^2^(Fo^2^)+(0.040P)^2^+3.872P] where P=(Fo^2^+2Fc^2^)/3'
_refine_ls_weighting_scheme calc
_refine_ls_wR_factor_gt 0.0940
_refine_ls_wR_factor_ref 0.0960
_reflns_number_gt 8278
_reflns_number_total 9034
_reflns_threshold_expression >2sigma(I)
_cod_data_source_file ic070169e_si_2.cif
_cod_data_source_block cuqusn
_cod_depositor_comments
;
The following automatic conversions were performed:
'_symmetry_cell_setting' value 'Monoclinic' changed to 'monoclinic'
according to '/home/saulius/struct/CIF-dictionaries/cif_core.dic'
dictionary named 'cif_core.dic' version 2.4.1 from 2010-06-29.

Automatic conversion script
Id: cif_fix_enum 1527 2010-12-29 10:47:43Z saulius 
;
_cod_original_cell_volume 2574.3(8)
_cod_original_sg_symbol_H-M 'P 21'
_cod_original_formula_sum 'C22 H24.50 Cl2 Cu N3.50 O8 S2'
_cod_database_code 4308163

loop_
_symmetry_equiv_pos_as_xyz
'x, y, z'
'-x, y+1/2, -z'

loop_
_atom_site_label
_atom_site_type_symbol
_atom_site_fract_x
_atom_site_fract_y
_atom_site_fract_z
_atom_site_U_iso_or_equiv
_atom_site_adp_type
_atom_site_occupancy
_atom_site_symmetry_multiplicity
_atom_site_calc_flag
_atom_site_refinement_flags
_atom_site_disorder_assembly
_atom_site_disorder_group
Cu1 Cu 0.81201(4) 0.24140(4) 0.62844(3) 0.01489(11) Uani 1 1 d U . .
Cu2 Cu 0.40229(4) 0.21995(4) 0.86416(3) 0.01450(11) Uani 1 1 d U . .
S1 S 0.60992(9) 0.23343(9) 0.61667(7) 0.0222(2) Uani 1 1 d U . .
S1A S 0.60625(9) 0.22797(9) 0.88152(7) 0.0222(2) Uani 1 1 d U . .
S2 S 1.00819(9) 0.24512(8) 0.62504(6) 0.0200(2) Uani 1 1 d U . .
S2A S 0.20406(9) 0.21699(8) 0.86448(6) 0.0191(2) Uani 1 1 d U . .
N1 N 0.7591(3) 0.2729(3) 0.5012(2) 0.0168(7) Uani 1 1 d U . .
N1A N 0.4491(3) 0.1783(3) 0.9889(2) 0.0170(7) Uani 1 1 d U . .
N2 N 0.8165(3) 0.0915(3) 0.6249(2) 0.0174(8) Uani 1 1 d U . .
N2A N 0.4033(3) 0.3696(3) 0.8830(2) 0.0167(7) Uani 1 1 d U . .
N3 N 0.8643(3) 0.2203(3) 0.7582(2) 0.0161(7) Uani 1 1 d U . .
N3A N 0.3558(3) 0.2556(3) 0.7377(2) 0.0153(7) Uani 1 1 d U . .
C1 C 0.6422(4) 0.2723(3) 0.4532(3) 0.0193(9) Uani 1 1 d U . .
C1A C 0.5666(4) 0.1668(3) 1.0366(3) 0.0183(8) Uani 1 1 d U . .
C2 C 0.6043(4) 0.2840(3) 0.3617(3) 0.0228(9) Uani 1 1 d U . .
H2 H 0.5212 0.2843 0.3292 0.027 Uiso 1 1 calc R . .
C2A C 0.6040(4) 0.1474(3) 1.1277(3) 0.0222(9) Uani 1 1 d U . .
H2A H 0.6867 0.1409 1.1604 0.027 Uiso 1 1 calc R . .
C3 C 0.6863(4) 0.2952(3) 0.3178(3) 0.0227(9) Uani 1 1 d U . .
H3 H 0.6608 0.3032 0.2551 0.027 Uiso 1 1 calc R . .
C3A C 0.5193(4) 0.1377(3) 1.1689(3) 0.0231(10) Uani 1 1 d U . .
H3A H 0.5430 0.1247 1.2308 0.028 Uiso 1 1 calc R . .
C4 C 0.8078(4) 0.2946(3) 0.3674(3) 0.0206(9) Uani 1 1 d U . .
H4 H 0.8666 0.3012 0.3388 0.025 Uiso 1 1 calc R . .
C4A C 0.3989(4) 0.1470(3) 1.1205(3) 0.0229(10) Uani 1 1 d U . .
H4A H 0.3396 0.1389 1.1483 0.027 Uiso 1 1 calc R . .
C5 C 0.8414(4) 0.2842(3) 0.4583(3) 0.0190(9) Uani 1 1 d U . .
C5A C 0.3668(4) 0.1684(3) 1.0305(3) 0.0195(9) Uani 1 1 d U . .
C6 C 0.9717(4) 0.2879(4) 0.5126(3) 0.0230(9) Uani 1 1 d U . .
H6A H 0.9991 0.3527 0.5151 0.028 Uiso 1 1 calc R . .
H6B H 1.0172 0.2516 0.4816 0.028 Uiso 1 1 calc R . .
C6A C 0.2365(4) 0.1795(4) 0.9787(3) 0.0246(10) Uani 1 1 d U . .
H6A1 H 0.2016 0.2248 1.0100 0.030 Uiso 1 1 calc R . .
H6A2 H 0.1959 0.1197 0.9787 0.030 Uiso 1 1 calc R . .
C7 C 1.0180(4) 0.1209(4) 0.6128(3) 0.0259(10) Uani 1 1 d U . .
H7A H 1.0672 0.1090 0.5740 0.031 Uiso 1 1 calc R . .
H7B H 1.0614 0.0947 0.6721 0.031 Uiso 1 1 calc R . .
C7A C 0.1940(4) 0.3424(4) 0.8736(3) 0.0230(10) Uani 1 1 d U . .
H7A1 H 0.1634 0.3688 0.8129 0.028 Uiso 1 1 calc R . .
H7A2 H 0.1350 0.3566 0.9040 0.028 Uiso 1 1 calc R . .
C8 C 0.9006(4) 0.0686(4) 0.5749(3) 0.0228(9) Uani 1 1 d U . .
H8A H 0.8631 0.0849 0.5114 0.027 Uiso 1 1 calc R . .
H8B H 0.9166 0.0014 0.5786 0.027 Uiso 1 1 calc R . .
C8A C 0.3107(4) 0.3893(3) 0.9232(3) 0.0224(9) Uani 1 1 d U . .
H8A1 H 0.2978 0.4567 0.9233 0.027 Uiso 1 1 calc R . .
H8A2 H 0.3381 0.3679 0.9858 0.027 Uiso 1 1 calc R . .
C9 C 0.6937(4) 0.0616(4) 0.5770(3) 0.0229(9) Uani 1 1 d U . .
H9A H 0.6880 -0.0062 0.5822 0.027 Uiso 1 1 calc R . .
H9B H 0.6738 0.0769 0.5131 0.027 Uiso 1 1 calc R . .
C9A C 0.5260(4) 0.3910(3) 0.9430(3) 0.0199(9) Uani 1 1 d U . .
H9A1 H 0.5363 0.3660 1.0030 0.024 Uiso 1 1 calc R . .
H9A2 H 0.5365 0.4588 0.9483 0.024 Uiso 1 1 calc R . .
C10 C 0.6043(4) 0.1079(4) 0.6136(3) 0.0270(11) Uani 1 1 d U . .
H10C H 0.6179 0.0849 0.6748 0.032 Uiso 1 1 calc R . .
H10D H 0.5228 0.0887 0.5770 0.032 Uiso 1 1 calc R . .
C10A C 0.6207(4) 0.3502(4) 0.9085(3) 0.0250(10) Uani 1 1 d U . .
H10A H 0.6999 0.3606 0.9538 0.030 Uiso 1 1 calc R . .
H10B H 0.6195 0.3847 0.8544 0.030 Uiso 1 1 calc R . .
C11 C 0.5505(4) 0.2633(4) 0.5007(3) 0.0234(10) Uani 1 1 d U . .
H11C H 0.4916 0.2156 0.4699 0.028 Uiso 1 1 calc R . .
H11D H 0.5070 0.3225 0.4953 0.028 Uiso 1 1 calc R . .
C11A C 0.6579(4) 0.1729(4) 0.9890(3) 0.0217(9) Uani 1 1 d U . .
H11A H 0.6848 0.1096 0.9814 0.026 Uiso 1 1 calc R . .
H11B H 0.7283 0.2072 1.0272 0.026 Uiso 1 1 calc R . .
C12 C 0.8585(4) 0.0575(3) 0.7175(3) 0.0200(9) Uani 1 1 d U . .
H12A H 0.9362 0.0258 0.7286 0.024 Uiso 1 1 calc R . .
H12B H 0.8006 0.0116 0.7252 0.024 Uiso 1 1 calc R . .
C12A C 0.3768(4) 0.4138(3) 0.7944(2) 0.0171(8) Uani 1 1 d U . .
H12C H 0.4468 0.4508 0.7936 0.020 Uiso 1 1 calc R . .
H12D H 0.3082 0.4563 0.7848 0.020 Uiso 1 1 calc R . .
C13 C 0.8734(3) 0.1329(3) 0.7855(3) 0.0149(8) Uani 1 1 d U . .
C13A C 0.3477(4) 0.3446(3) 0.7190(3) 0.0162(8) Uani 1 1 d U . .
C14 C 0.9021(4) 0.1102(3) 0.8772(3) 0.0196(9) Uani 1 1 d U . .
H14 H 0.9057 0.0477 0.8958 0.023 Uiso 1 1 calc R . .
C14A C 0.3152(4) 0.3778(3) 0.6310(3) 0.0194(9) Uani 1 1 d U . .
H14A H 0.3126 0.4422 0.6195 0.023 Uiso 1 1 calc R . .
C15 C 0.9245(4) 0.1801(4) 0.9377(3) 0.0214(9) Uani 1 1 d U . .
H15 H 0.9446 0.1656 0.9992 0.026 Uiso 1 1 calc R . .
C15A C 0.2875(4) 0.3158(3) 0.5626(3) 0.0193(9) Uani 1 1 d U . .
H15A H 0.2643 0.3373 0.5029 0.023 Uiso 1 1 calc R . .
C16 C 0.9186(4) 0.2735(3) 0.9115(3) 0.0197(9) Uani 1 1 d U . .
C16A C 0.2931(3) 0.2207(3) 0.5795(2) 0.0174(8) Uani 1 1 d U . .
C17 C 0.9407(4) 0.3487(4) 0.9703(3) 0.0225(9) Uani 1 1 d U . .
H17 H 0.9633 0.3378 1.0325 0.027 Uiso 1 1 calc R . .
C17A C 0.2633(4) 0.1525(4) 0.5117(3) 0.0228(9) Uani 1 1 d U . .
H17A H 0.2375 0.1708 0.4510 0.027 Uiso 1 1 calc R . .
C18 C 0.9304(4) 0.4368(4) 0.9396(3) 0.0274(10) Uani 1 1 d U . .
H18 H 0.9440 0.4868 0.9804 0.033 Uiso 1 1 calc R . .
C18A C 0.2713(4) 0.0618(4) 0.5326(3) 0.0241(10) Uani 1 1 d U . .
H18A H 0.2507 0.0170 0.4865 0.029 Uiso 1 1 calc R . .
C19 C 0.8996(4) 0.4546(3) 0.8474(3) 0.0231(9) Uani 1 1 d U . .
H19 H 0.8944 0.5165 0.8267 0.028 Uiso 1 1 calc R . .
C19A C 0.3097(4) 0.0332(4) 0.6218(3) 0.0276(11) Uani 1 1 d U . .
H19A H 0.3146 -0.0308 0.6354 0.033 Uiso 1 1 calc R . .
C20 C 0.8771(4) 0.3830(3) 0.7876(3) 0.0210(9) Uani 1 1 d U . .
H20 H 0.8562 0.3951 0.7257 0.025 Uiso 1 1 calc R . .
C20A C 0.3405(4) 0.0966(3) 0.6898(3) 0.0201(9) Uani 1 1 d U . .
H20A H 0.3691 0.0768 0.7500 0.024 Uiso 1 1 calc R . .
C21 C 0.8852(3) 0.2918(3) 0.8184(3) 0.0160(8) Uani 1 1 d U . .
C21A C 0.3292(3) 0.1911(3) 0.6691(3) 0.0166(9) Uani 1 1 d U . .
Cl1 Cl 0.19568(10) -0.05425(9) 0.84632(7) 0.0245(2) Uani 1 1 d U . .
Cl2 Cl 0.64983(11) -0.08208(10) 0.83035(7) 0.0322(3) Uani 1 1 d U . .
Cl3 Cl 0.60298(11) 0.51841(9) 0.65417(7) 0.0286(3) Uani 1 1 d U . .
Cl4 Cl 1.08661(10) 0.55517(9) 0.67921(8) 0.0298(3) Uani 1 1 d U . .
O1 O 0.2997(4) 0.0014(3) 0.8904(3) 0.0558(13) Uani 1 1 d U . .
O2 O 0.2239(4) -0.1501(3) 0.8673(3) 0.0423(10) Uani 1 1 d U . .
O3 O 0.0974(4) -0.0249(4) 0.8736(3) 0.0551(13) Uani 1 1 d U . .
O4 O 0.1654(3) -0.0397(3) 0.7524(2) 0.0338(8) Uani 1 1 d U . .
O5 O 0.6498(4) -0.1010(4) 0.7417(3) 0.0614(14) Uani 1 1 d U . .
O6 O 0.6391(5) 0.0144(4) 0.8385(4) 0.0723(15) Uani 1 1 d U . .
O7 O 0.7611(4) -0.1097(4) 0.8940(3) 0.0592(14) Uani 1 1 d U . .
O8 O 0.5555(4) -0.1314(3) 0.8467(3) 0.0435(10) Uani 1 1 d U . .
O9 O 0.5987(7) 0.4538(4) 0.5883(4) 0.110(3) Uani 1 1 d U . .
O10 O 0.5002(5) 0.5769(4) 0.6245(3) 0.0797(18) Uani 1 1 d U . .
O11 O 0.7075(5) 0.5706(5) 0.6735(3) 0.082(2) Uani 1 1 d U . .
O12 O 0.5982(4) 0.4729(3) 0.7327(3) 0.0490(12) Uani 1 1 d U . .
O13 O 1.0000(4) 0.6203(4) 0.6344(3) 0.0604(14) Uani 1 1 d U . .
O14 O 1.1082(4) 0.5635(4) 0.7735(3) 0.0583(13) Uani 1 1 d U . .
O15 O 1.1974(3) 0.5745(3) 0.6626(2) 0.0389(9) Uani 1 1 d U . .
O16 O 1.0539(5) 0.4620(4) 0.6570(4) 0.0732(15) Uani 1 1 d U . .
N1S N 0.1124(4) 0.3449(3) 0.3528(3) 0.0396(11) Uani 1 1 d U . .
C1S C 0.1081(5) 0.2993(4) 0.2939(3) 0.0383(13) Uani 1 1 d U . .
C2S C 0.0979(7) 0.2393(6) 0.2184(4) 0.0613(19) Uani 1 1 d U . .
H2S1 H 0.1541 0.1878 0.2374 0.092 Uiso 1 1 calc R . .
H2S2 H 0.1165 0.2745 0.1718 0.092 Uiso 1 1 calc R . .
H2S3 H 0.0161 0.2153 0.1949 0.092 Uiso 1 1 calc R . .

loop_
_atom_site_aniso_label
_atom_site_aniso_U_11
_atom_site_aniso_U_22
_atom_site_aniso_U_33
_atom_site_aniso_U_23
_atom_site_aniso_U_13
_atom_site_aniso_U_12
Cu1 0.0128(2) 0.0182(3) 0.0131(2) -0.00013(19) 0.00352(17) 0.00023(19)
Cu2 0.0125(2) 0.0178(3) 0.0128(2) 0.00182(19) 0.00364(17) 0.00076(19)
S1 0.0169(5) 0.0296(7) 0.0205(4) 0.0003(5) 0.0067(4) 0.0023(5)
S1A 0.0154(5) 0.0294(7) 0.0223(5) 0.0060(5) 0.0070(4) 0.0036(5)
S2 0.0150(5) 0.0256(6) 0.0184(4) 0.0034(5) 0.0042(4) -0.0008(5)
S2A 0.0151(5) 0.0223(6) 0.0194(4) 0.0016(4) 0.0049(4) -0.0020(4)
N1 0.0139(16) 0.017(2) 0.0170(16) -0.0010(13) 0.0022(13) -0.0002(13)
N1A 0.0157(16) 0.019(2) 0.0160(16) 0.0032(14) 0.0047(13) 0.0022(15)
N2 0.0153(17) 0.020(2) 0.0187(16) 0.0014(14) 0.0074(13) 0.0007(14)
N2A 0.0141(16) 0.021(2) 0.0144(16) -0.0011(14) 0.0033(13) -0.0002(14)
N3 0.0114(15) 0.0190(19) 0.0178(14) 0.0000(14) 0.0044(11) 0.0036(15)
N3A 0.0130(15) 0.0203(19) 0.0127(14) 0.0006(13) 0.0046(11) -0.0006(13)
C1 0.019(2) 0.017(2) 0.0196(19) -0.0009(16) 0.0036(15) 0.0009(16)
C1A 0.021(2) 0.011(2) 0.0210(19) 0.0027(16) 0.0043(15) 0.0026(17)
C2 0.022(2) 0.019(2) 0.022(2) 0.0033(17) -0.0007(16) 0.0042(18)
C2A 0.026(2) 0.013(2) 0.022(2) 0.0007(17) 0.0001(17) 0.0015(18)
C3 0.032(2) 0.017(2) 0.017(2) -0.0020(16) 0.0034(17) -0.0027(19)
C3A 0.030(2) 0.020(2) 0.0151(19) 0.0001(17) 0.0014(16) -0.0007(19)
C4 0.024(2) 0.018(2) 0.021(2) -0.0007(17) 0.0083(16) -0.0008(18)
C4A 0.030(2) 0.023(3) 0.020(2) 0.0025(17) 0.0135(17) -0.0030(19)
C5 0.020(2) 0.016(2) 0.0210(19) -0.0012(16) 0.0078(16) 0.0011(17)
C5A 0.022(2) 0.016(2) 0.0185(19) -0.0005(16) 0.0038(15) -0.0013(17)
C6 0.020(2) 0.029(3) 0.022(2) 0.0053(18) 0.0101(16) -0.0014(19)
C6A 0.020(2) 0.032(3) 0.025(2) 0.005(2) 0.0112(17) -0.002(2)
C7 0.021(2) 0.026(3) 0.035(3) 0.006(2) 0.0154(19) 0.0066(19)
C7A 0.018(2) 0.024(3) 0.031(2) 0.0011(19) 0.0129(18) 0.0026(18)
C8 0.022(2) 0.025(3) 0.026(2) -0.0028(19) 0.0133(17) 0.0002(19)
C8A 0.021(2) 0.023(3) 0.025(2) -0.0008(18) 0.0096(17) 0.0044(18)
C9 0.019(2) 0.028(3) 0.0174(19) 0.0000(18) -0.0007(15) -0.0068(18)
C9A 0.020(2) 0.021(2) 0.0172(19) 0.0000(17) 0.0039(16) -0.0065(17)
C10 0.017(2) 0.030(3) 0.035(3) 0.006(2) 0.0087(19) -0.0043(18)
C10A 0.0096(19) 0.030(3) 0.034(2) 0.011(2) 0.0041(17) -0.0024(17)
C11 0.016(2) 0.030(3) 0.022(2) 0.0012(18) 0.0026(16) 0.0015(18)
C11A 0.0129(19) 0.027(3) 0.023(2) 0.0076(18) 0.0034(15) 0.0018(17)
C12 0.021(2) 0.018(2) 0.0195(19) 0.0007(16) 0.0054(16) 0.0001(18)
C12A 0.018(2) 0.015(2) 0.0158(18) 0.0021(15) 0.0019(14) -0.0006(16)
C13 0.0088(18) 0.018(2) 0.0176(18) -0.0041(15) 0.0042(15) 0.0003(16)
C13A 0.0095(18) 0.023(2) 0.0149(18) -0.0020(16) 0.0027(14) 0.0005(16)
C14 0.014(2) 0.025(3) 0.0188(19) 0.0045(17) 0.0047(16) 0.0034(17)
C14A 0.019(2) 0.022(2) 0.0160(19) 0.0009(16) 0.0042(16) 0.0022(17)
C15 0.018(2) 0.034(3) 0.0135(19) 0.0017(17) 0.0064(16) 0.0041(19)
C15A 0.019(2) 0.026(3) 0.0118(18) 0.0035(16) 0.0024(15) 0.0021(18)
C16 0.0111(19) 0.029(2) 0.019(2) -0.0031(16) 0.0052(15) -0.0010(17)
C16A 0.0105(17) 0.026(2) 0.0174(17) -0.0024(17) 0.0061(13) -0.0004(18)
C17 0.014(2) 0.036(3) 0.0155(19) -0.0039(18) 0.0019(15) -0.0012(19)
C17A 0.015(2) 0.035(3) 0.021(2) -0.0035(18) 0.0092(16) -0.0011(18)
C18 0.018(2) 0.036(3) 0.027(2) -0.012(2) 0.0053(17) -0.001(2)
C18A 0.015(2) 0.034(3) 0.026(2) -0.0118(19) 0.0107(17) -0.0059(19)
C19 0.022(2) 0.019(2) 0.027(2) -0.0023(18) 0.0071(17) -0.0013(18)
C19A 0.029(2) 0.019(3) 0.041(3) -0.004(2) 0.019(2) -0.007(2)
C20 0.022(2) 0.023(2) 0.018(2) -0.0014(17) 0.0064(17) -0.0044(18)
C20A 0.019(2) 0.021(2) 0.023(2) -0.0006(17) 0.0100(17) -0.0025(17)
C21 0.0074(17) 0.022(2) 0.0168(19) -0.0030(16) 0.0008(14) 0.0037(16)
C21A 0.0121(19) 0.021(2) 0.0175(18) -0.0002(15) 0.0050(15) -0.0010(16)
Cl1 0.0261(5) 0.0272(6) 0.0190(5) 0.0019(4) 0.0057(4) 0.0087(5)
Cl2 0.0343(6) 0.0352(7) 0.0248(5) 0.0017(5) 0.0064(5) -0.0142(5)
Cl3 0.0366(6) 0.0295(7) 0.0233(5) 0.0065(5) 0.0148(5) 0.0005(5)
Cl4 0.0273(6) 0.0231(6) 0.0371(6) 0.0034(5) 0.0078(5) 0.0036(5)
O1 0.044(2) 0.047(3) 0.055(3) -0.013(2) -0.014(2) 0.002(2)
O2 0.052(2) 0.029(2) 0.044(2) 0.0107(18) 0.0126(18) 0.0143(18)
O3 0.057(3) 0.074(3) 0.050(2) 0.024(2) 0.040(2) 0.034(2)
O4 0.044(2) 0.038(2) 0.0208(15) 0.0035(15) 0.0114(14) 0.0013(17)
O5 0.059(3) 0.092(4) 0.034(2) -0.008(2) 0.0167(19) -0.037(3)
O6 0.085(4) 0.043(3) 0.079(3) -0.007(3) 0.012(3) -0.012(3)
O7 0.035(2) 0.101(4) 0.038(2) 0.004(2) 0.0070(18) -0.004(2)
O8 0.039(2) 0.054(3) 0.040(2) -0.0015(19) 0.0158(17) -0.018(2)
O9 0.220(7) 0.054(4) 0.113(4) -0.042(3) 0.134(5) -0.060(4)
O10 0.075(3) 0.083(4) 0.063(3) 0.026(3) -0.003(3) 0.035(3)
O11 0.071(3) 0.118(5) 0.049(3) 0.024(3) 0.009(2) -0.059(3)
O12 0.044(2) 0.070(3) 0.041(2) 0.032(2) 0.0241(18) 0.013(2)
O13 0.034(2) 0.054(3) 0.083(3) 0.021(3) 0.004(2) 0.013(2)
O14 0.045(2) 0.090(4) 0.041(2) 0.004(2) 0.0152(18) -0.001(3)
O15 0.037(2) 0.040(2) 0.043(2) 0.0062(18) 0.0170(17) 0.0033(17)
O16 0.086(4) 0.036(3) 0.107(4) -0.022(3) 0.044(3) -0.020(3)
N1S 0.052(3) 0.026(3) 0.036(2) 0.0016(19) 0.007(2) -0.001(2)
C1S 0.052(3) 0.028(3) 0.030(3) 0.009(2) 0.007(2) -0.002(3)
C2S 0.089(5) 0.056(5) 0.041(3) -0.003(3) 0.024(3) -0.009(4)

loop_
_atom_type_symbol
_atom_type_description
_atom_type_scat_dispersion_real
_atom_type_scat_dispersion_imag
_atom_type_scat_source
C C 0.0033 0.0016 'International Tables Vol C Tables 4.2.6.8 and 6.1.1.4'
H H 0.0000 0.0000 'International Tables Vol C Tables 4.2.6.8 and 6.1.1.4'
N N 0.0061 0.0033 'International Tables Vol C Tables 4.2.6.8 and 6.1.1.4'
O O 0.0106 0.0060 'International Tables Vol C Tables 4.2.6.8 and 6.1.1.4'
S S 0.1246 0.1234 'International Tables Vol C Tables 4.2.6.8 and 6.1.1.4'
Cl Cl 0.1484 0.1585 'International Tables Vol C Tables 4.2.6.8 and 6.1.1.4'
Cu Cu 0.3201 1.2651 'International Tables Vol C Tables 4.2.6.8 and 6.1.1.4'

loop_
_geom_angle_atom_site_label_1
_geom_angle_atom_site_label_2
_geom_angle_atom_site_label_3
_geom_angle
_geom_angle_site_symmetry_1
_geom_angle_site_symmetry_3
_geom_angle_publ_flag
N1 Cu1 N3 175.45(17) . . ?
N1 Cu1 N2 102.00(14) . . ?
N3 Cu1 N2 82.54(15) . . ?
N1 Cu1 S1 87.34(10) . . ?
N3 Cu1 S1 92.38(9) . . ?
N2 Cu1 S1 88.94(10) . . ?
N1 Cu1 S2 87.57(11) . . ?
N3 Cu1 S2 92.92(9) . . ?
N2 Cu1 S2 89.41(10) . . ?
S1 Cu1 S2 174.20(4) . . ?
N3A Cu2 N1A 177.37(17) . . ?
N3A Cu2 N2A 82.35(15) . . ?
N1A Cu2 N2A 100.28(15) . . ?
N3A Cu2 S1A 92.48(10) . . ?
N1A Cu2 S1A 87.40(10) . . ?
N2A Cu2 S1A 88.56(10) . . ?
N3A Cu2 S2A 93.35(10) . . ?
N1A Cu2 S2A 86.94(10) . . ?
N2A Cu2 S2A 88.80(10) . . ?
S1A Cu2 S2A 173.22(4) . . ?
C11 S1 C10 102.4(2) . . ?
C11 S1 Cu1 96.85(15) . . ?
C10 S1 Cu1 94.53(16) . . ?
C11A S1A C10A 103.4(2) . . ?
C11A S1A Cu2 96.26(14) . . ?
C10A S1A Cu2 95.19(14) . . ?
C6 S2 C7 103.7(2) . . ?
C6 S2 Cu1 96.34(14) . . ?
C7 S2 Cu1 94.44(15) . . ?
C6A S2A C7A 102.5(2) . . ?
C6A S2A Cu2 96.95(14) . . ?
C7A S2A Cu2 94.15(15) . . ?
C1 N1 C5 119.0(4) . . ?
C1 N1 Cu1 120.5(3) . . ?
C5 N1 Cu1 120.0(3) . . ?
C5A N1A C1A 118.9(3) . . ?
C5A N1A Cu2 120.9(3) . . ?
C1A N1A Cu2 120.0(3) . . ?
C9 N2 C12 112.0(3) . . ?
C9 N2 C8 111.9(3) . . ?
C12 N2 C8 112.9(3) . . ?
C9 N2 Cu1 106.3(3) . . ?
C12 N2 Cu1 108.1(3) . . ?
C8 N2 Cu1 105.2(3) . . ?
C8A N2A C12A 111.9(3) . . ?
C8A N2A C9A 113.1(3) . . ?
C12A N2A C9A 112.3(3) . . ?
C8A N2A Cu2 106.3(3) . . ?
C12A N2A Cu2 107.9(3) . . ?
C9A N2A Cu2 104.8(3) . . ?
C13 N3 C21 120.8(4) . . ?
C13 N3 Cu1 116.9(3) . . ?
C21 N3 Cu1 122.3(3) . . ?
C13A N3A C21A 119.9(3) . . ?
C13A N3A Cu2 117.5(3) . . ?
C21A N3A Cu2 122.6(3) . . ?
N1 C1 C2 121.2(4) . . ?
N1 C1 C11 119.2(4) . . ?
C2 C1 C11 119.6(4) . . ?
N1A C1A C2A 121.6(4) . . ?
N1A C1A C11A 118.8(4) . . ?
C2A C1A C11A 119.6(4) . . ?
C3 C2 C1 120.4(4) . . ?
C3 C2 H2 119.8 . . ?
C1 C2 H2 119.8 . . ?
C3A C2A C1A 118.7(4) . . ?
C3A C2A H2A 120.6 . . ?
C1A C2A H2A 120.6 . . ?
C2 C3 C4 118.5(4) . . ?
C2 C3 H3 120.7 . . ?
C4 C3 H3 120.7 . . ?
C2A C3A C4A 120.1(4) . . ?
C2A C3A H3A 119.9 . . ?
C4A C3A H3A 119.9 . . ?
C5 C4 C3 119.1(4) . . ?
C5 C4 H4 120.4 . . ?
C3 C4 H4 120.4 . . ?
C3A C4A C5A 118.8(4) . . ?
C3A C4A H4A 120.6 . . ?
C5A C4A H4A 120.6 . . ?
N1 C5 C4 121.8(4) . . ?
N1 C5 C6 118.7(4) . . ?
C4 C5 C6 119.5(4) . . ?
N1A C5A C4A 121.9(4) . . ?
N1A C5A C6A 119.6(4) . . ?
C4A C5A C6A 118.5(4) . . ?
C5 C6 S2 115.3(3) . . ?
C5 C6 H6A 108.4 . . ?
S2 C6 H6A 108.4 . . ?
C5 C6 H6B 108.4 . . ?
S2 C6 H6B 108.4 . . ?
H6A C6 H6B 107.5 . . ?
C5A C6A S2A 115.3(3) . . ?
C5A C6A H6A1 108.5 . . ?
S2A C6A H6A1 108.5 . . ?
C5A C6A H6A2 108.5 . . ?
S2A C6A H6A2 108.5 . . ?
H6A1 C6A H6A2 107.5 . . ?
C8 C7 S2 117.0(3) . . ?
C8 C7 H7A 108.0 . . ?
S2 C7 H7A 108.0 . . ?
C8 C7 H7B 108.0 . . ?
S2 C7 H7B 108.0 . . ?
H7A C7 H7B 107.3 . . ?
C8A C7A S2A 114.6(3) . . ?
C8A C7A H7A1 108.6 . . ?
S2A C7A H7A1 108.6 . . ?
C8A C7A H7A2 108.6 . . ?
S2A C7A H7A2 108.6 . . ?
H7A1 C7A H7A2 107.6 . . ?
N2 C8 C7 110.8(4) . . ?
N2 C8 H8A 109.5 . . ?
C7 C8 H8A 109.5 . . ?
N2 C8 H8B 109.5 . . ?
C7 C8 H8B 109.5 . . ?
H8A C8 H8B 108.1 . . ?
N2A C8A C7A 111.7(4) . . ?
N2A C8A H8A1 109.3 . . ?
C7A C8A H8A1 109.3 . . ?
N2A C8A H8A2 109.3 . . ?
C7A C8A H8A2 109.3 . . ?
H8A1 C8A H8A2 107.9 . . ?
N2 C9 C10 111.3(4) . . ?
N2 C9 H9A 109.4 . . ?
C10 C9 H9A 109.4 . . ?
N2 C9 H9B 109.4 . . ?
C10 C9 H9B 109.4 . . ?
H9A C9 H9B 108.0 . . ?
N2A C9A C10A 111.6(4) . . ?
N2A C9A H9A1 109.3 . . ?
C10A C9A H9A1 109.3 . . ?
N2A C9A H9A2 109.3 . . ?
C10A C9A H9A2 109.3 . . ?
H9A1 C9A H9A2 108.0 . . ?
C9 C10 S1 115.3(3) . . ?
C9 C10 H10C 108.4 . . ?
S1 C10 H10C 108.4 . . ?
C9 C10 H10D 108.4 . . ?
S1 C10 H10D 108.4 . . ?
H10C C10 H10D 107.5 . . ?
C9A C10A S1A 116.2(3) . . ?
C9A C10A H10A 108.2 . . ?
S1A C10A H10A 108.2 . . ?
C9A C10A H10B 108.2 . . ?
S1A C10A H10B 108.2 . . ?
H10A C10A H10B 107.4 . . ?
C1 C11 S1 115.3(3) . . ?
C1 C11 H11C 108.5 . . ?
S1 C11 H11C 108.5 . . ?
C1 C11 H11D 108.5 . . ?
S1 C11 H11D 108.5 . . ?
H11C C11 H11D 107.5 . . ?
C1A C11A S1A 115.0(3) . . ?
C1A C11A H11A 108.5 . . ?
S1A C11A H11A 108.5 . . ?
C1A C11A H11B 108.5 . . ?
S1A C11A H11B 108.5 . . ?
H11A C11A H11B 107.5 . . ?
N2 C12 C13 113.3(4) . . ?
N2 C12 H12A 108.9 . . ?
C13 C12 H12A 108.9 . . ?
N2 C12 H12B 108.9 . . ?
C13 C12 H12B 108.9 . . ?
H12A C12 H12B 107.7 . . ?
N2A C12A C13A 112.9(4) . . ?
N2A C12A H12C 109.0 . . ?
C13A C12A H12C 109.0 . . ?
N2A C12A H12D 109.0 . . ?
C13A C12A H12D 109.0 . . ?
H12C C12A H12D 107.8 . . ?
N3 C13 C14 121.3(4) . . ?
N3 C13 C12 118.6(4) . . ?
C14 C13 C12 120.0(4) . . ?
N3A C13A C14A 122.3(4) . . ?
N3A C13A C12A 119.1(4) . . ?
C14A C13A C12A 118.6(4) . . ?
C15 C14 C13 118.6(4) . . ?
C15 C14 H14 120.7 . . ?
C13 C14 H14 120.7 . . ?
C15A C14A C13A 118.8(4) . . ?
C15A C14A H14A 120.6 . . ?
C13A C14A H14A 120.6 . . ?
C14 C15 C16 121.7(4) . . ?
C14 C15 H15 119.2 . . ?
C16 C15 H15 119.2 . . ?
C14A C15A C16A 120.7(4) . . ?
C14A C15A H15A 119.7 . . ?
C16A C15A H15A 119.7 . . ?
C17 C16 C15 124.6(4) . . ?
C17 C16 C21 118.4(4) . . ?
C15 C16 C21 117.0(4) . . ?
C15A C16A C21A 118.1(4) . . ?
C15A C16A C17A 123.7(4) . . ?
C21A C16A C17A 118.2(4) . . ?
C18 C17 C16 121.0(4) . . ?
C18 C17 H17 119.5 . . ?
C16 C17 H17 119.5 . . ?
C18A C17A C16A 120.7(4) . . ?
C18A C17A H17A 119.7 . . ?
C16A C17A H17A 119.7 . . ?
C17 C18 C19 120.5(4) . . ?
C17 C18 H18 119.8 . . ?
C19 C18 H18 119.8 . . ?
C17A C18A C19A 120.6(4) . . ?
C17A C18A H18A 119.7 . . ?
C19A C18A H18A 119.7 . . ?
C20 C19 C18 120.3(5) . . ?
C20 C19 H19 119.8 . . ?
C18 C19 H19 119.8 . . ?
C20A C19A C18A 120.8(5) . . ?
C20A C19A H19A 119.6 . . ?
C18A C19A H19A 119.6 . . ?
C19 C20 C21 119.7(4) . . ?
C19 C20 H20 120.2 . . ?
C21 C20 H20 120.2 . . ?
C19A C20A C21A 119.2(4) . . ?
C19A C20A H20A 120.4 . . ?
C21A C20A H20A 120.4 . . ?
N3 C21 C20 119.3(4) . . ?
N3 C21 C16 120.5(4) . . ?
C20 C21 C16 120.1(4) . . ?
N3A C21A C20A 119.5(4) . . ?
N3A C21A C16A 120.1(4) . . ?
C20A C21A C16A 120.3(4) . . ?
O3 Cl1 O4 108.6(2) . . ?
O3 Cl1 O2 111.4(3) . . ?
O4 Cl1 O2 110.1(2) . . ?
O3 Cl1 O1 109.5(3) . . ?
O4 Cl1 O1 108.0(3) . . ?
O2 Cl1 O1 109.2(3) . . ?
O6 Cl2 O8 112.5(3) . . ?
O6 Cl2 O7 107.5(3) . . ?
O8 Cl2 O7 109.0(3) . . ?
O6 Cl2 O5 107.9(3) . . ?
O8 Cl2 O5 109.5(3) . . ?
O7 Cl2 O5 110.3(3) . . ?
O9 Cl3 O11 110.1(4) . . ?
O9 Cl3 O12 110.1(3) . . ?
O11 Cl3 O12 109.9(3) . . ?
O9 Cl3 O10 109.3(4) . . ?
O11 Cl3 O10 110.4(4) . . ?
O12 Cl3 O10 107.0(3) . . ?
O13 Cl4 O16 114.8(3) . . ?
O13 Cl4 O14 109.0(3) . . ?
O16 Cl4 O14 106.3(4) . . ?
O13 Cl4 O15 109.4(3) . . ?
O16 Cl4 O15 109.2(3) . . ?
O14 Cl4 O15 108.0(2) . . ?
N1S C1S C2S 177.7(7) . . ?
C1S C2S H2S1 109.5 . . ?
C1S C2S H2S2 109.5 . . ?
H2S1 C2S H2S2 109.5 . . ?
C1S C2S H2S3 109.5 . . ?
H2S1 C2S H2S3 109.5 . . ?
H2S2 C2S H2S3 109.5 . . ?

loop_
_geom_bond_atom_site_label_1
_geom_bond_atom_site_label_2
_geom_bond_distance
_geom_bond_site_symmetry_2
_geom_bond_publ_flag
Cu1 N1 1.967(3) . ?
Cu1 N2 2.174(4) . ?
Cu1 N3 1.975(3) . ?
Cu1 S1 2.3369(12) . ?
Cu1 S2 2.3369(11) . ?
Cu2 N1A 1.972(3) . ?
Cu2 N2A 2.189(4) . ?
Cu2 S1A 2.3381(11) . ?
Cu2 S2A 2.3445(11) . ?
S1 C11 1.799(4) . ?
S1 C10 1.821(6) . ?
S1A C11A 1.803(4) . ?
S1A C10A 1.818(5) . ?
S2 C6 1.806(4) . ?
S2 C7 1.819(5) . ?
S2A C6A 1.813(4) . ?
S2A C7A 1.830(6) . ?
N1 C1 1.344(5) . ?
N1 C5 1.366(5) . ?
N1A C5A 1.348(6) . ?
N1A C1A 1.360(5) . ?
N2 C9 1.470(5) . ?
N2 C12 1.477(5) . ?
N2 C8 1.497(5) . ?
N2A C8A 1.463(6) . ?
N2A C12A 1.484(5) . ?
N2A C9A 1.486(5) . ?
N3 C13 1.332(6) . ?
N3 C21 1.377(6) . ?
N3A C13A 1.319(6) . ?
N3A C21A 1.392(5) . ?
C1 C2 1.385(6) . ?
C1 C11 1.514(6) . ?
C1A C2A 1.398(6) . ?
C1A C11A 1.507(6) . ?
C2 C3 1.375(7) . ?
C2 H2 0.9500 . ?
C2A C3A 1.370(7) . ?
C2A H2A 0.9500 . ?
C3 C4 1.397(6) . ?
C3 H3 0.9500 . ?
C3A C4A 1.387(6) . ?
C3A H3A 0.9500 . ?
C4 C5 1.376(6) . ?
C4 H4 0.9500 . ?
C4A C5A 1.389(6) . ?
C4A H4A 0.9500 . ?
C5 C6 1.502(6) . ?
C5A C6A 1.501(6) . ?
C6 H6A 0.9900 . ?
C6 H6B 0.9900 . ?
C6A H6A1 0.9900 . ?
C6A H6A2 0.9900 . ?
C7 C8 1.524(7) . ?
C7 H7A 0.9900 . ?
C7 H7B 0.9900 . ?
C7A C8A 1.510(6) . ?
C7A H7A1 0.9900 . ?
C7A H7A2 0.9900 . ?
C8 H8A 0.9900 . ?
C8 H8B 0.9900 . ?
C8A H8A1 0.9900 . ?
C8A H8A2 0.9900 . ?
C9 C10 1.518(7) . ?
C9 H9A 0.9900 . ?
C9 H9B 0.9900 . ?
C9A C10A 1.516(6) . ?
C9A H9A1 0.9900 . ?
C9A H9A2 0.9900 . ?
C10 H10C 0.9900 . ?
C10 H10D 0.9900 . ?
C10A H10A 0.9900 . ?
C10A H10B 0.9900 . ?
C11 H11C 0.9900 . ?
C11 H11D 0.9900 . ?
C11A H11A 0.9900 . ?
C11A H11B 0.9900 . ?
C12 C13 1.506(6) . ?
C12 H12A 0.9900 . ?
C12 H12B 0.9900 . ?
C12A C13A 1.515(6) . ?
C12A H12C 0.9900 . ?
C12A H12D 0.9900 . ?
C13 C14 1.424(6) . ?
C13A C14A 1.409(6) . ?
C14 C15 1.362(6) . ?
C14 H14 0.9500 . ?
C14A C15A 1.366(6) . ?
C14A H14A 0.9500 . ?
C15 C16 1.412(7) . ?
C15 H15 0.9500 . ?
C15A C16A 1.401(7) . ?
C15A H15A 0.9500 . ?
C16 C17 1.404(6) . ?
C16 C21 1.426(6) . ?
C16A C21A 1.414(6) . ?
C16A C17A 1.420(6) . ?
C17 C18 1.358(7) . ?
C17 H17 0.9500 . ?
C17A C18A 1.352(7) . ?
C17A H17A 0.9500 . ?
C18 C19 1.414(6) . ?
C18 H18 0.9500 . ?
C18A C19A 1.403(7) . ?
C18A H18A 0.9500 . ?
C19 C20 1.374(6) . ?
C19 H19 0.9500 . ?
C19A C20A 1.374(6) . ?
C19A H19A 0.9500 . ?
C20 C21 1.402(7) . ?
C20 H20 0.9500 . ?
C20A C21A 1.404(6) . ?
C20A H20A 0.9500 . ?
Cl1 O3 1.430(4) . ?
Cl1 O4 1.433(3) . ?
Cl1 O2 1.442(4) . ?
Cl1 O1 1.446(4) . ?
Cl2 O6 1.413(6) . ?
Cl2 O8 1.417(4) . ?
Cl2 O7 1.431(4) . ?
Cl2 O5 1.435(4) . ?
Cl3 O9 1.392(5) . ?
Cl3 O11 1.395(5) . ?
Cl3 O12 1.428(4) . ?
Cl3 O10 1.429(5) . ?
Cl4 O13 1.404(4) . ?
Cl4 O16 1.418(5) . ?
Cl4 O14 1.442(4) . ?
Cl4 O15 1.445(4) . ?
N1S C1S 1.133(7) . ?
C1S C2S 1.455(9) . ?
C2S H2S1 0.9800 . ?
C2S H2S2 0.9800 . ?
C2S H2S3 0.9800 . ?

loop_
_geom_torsion_atom_site_label_1
_geom_torsion_atom_site_label_2
_geom_torsion_atom_site_label_3
_geom_torsion_atom_site_label_4
_geom_torsion
_geom_torsion_site_symmetry_1
_geom_torsion_site_symmetry_2
_geom_torsion_site_symmetry_3
_geom_torsion_site_symmetry_4
_geom_torsion_publ_flag
C5 N1 C1 C2 -0.7(7) . . . . ?
C5 N1 C1 C11 -177.8(4) . . . . ?
C5A N1A C1A C2A -1.6(7) . . . . ?
C5A N1A C1A C11A 176.7(4) . . . . ?
N1 C1 C2 C3 0.9(7) . . . . ?
C11 C1 C2 C3 178.0(4) . . . . ?
N1A C1A C2A C3A 1.4(7) . . . . ?
C11A C1A C2A C3A -176.9(4) . . . . ?
C1 C2 C3 C4 -0.1(7) . . . . ?
C1A C2A C3A C4A 0.2(7) . . . . ?
C2 C3 C4 C5 -0.9(7) . . . . ?
C2A C3A C4A C5A -1.6(7) . . . . ?
C1 N1 C5 C4 -0.3(7) . . . . ?
C1 N1 C5 C6 178.1(4) . . . . ?
C3 C4 C5 N1 1.2(7) . . . . ?
C3 C4 C5 C6 -177.2(4) . . . . ?
C1A N1A C5A C4A 0.1(7) . . . . ?
C1A N1A C5A C6A -179.2(4) . . . . ?
C3A C4A C5A N1A 1.5(7) . . . . ?
C3A C4A C5A C6A -179.2(4) . . . . ?
N1 C5 C6 S2 16.6(6) . . . . ?
C4 C5 C6 S2 -165.0(4) . . . . ?
C7 S2 C6 C5 82.9(4) . . . . ?
N1A C5A C6A S2A -5.7(6) . . . . ?
C4A C5A C6A S2A 174.9(4) . . . . ?
C7A S2A C6A C5A -93.4(4) . . . . ?
C6 S2 C7 C8 -75.1(4) . . . . ?
C6A S2A C7A C8A 67.5(4) . . . . ?
C9 N2 C8 C7 165.5(4) . . . . ?
C12 N2 C8 C7 -67.1(5) . . . . ?
S2 C7 C8 N2 -51.9(5) . . . . ?
C12A N2A C8A C7A 68.5(5) . . . . ?
C9A N2A C8A C7A -163.5(4) . . . . ?
S2A C7A C8A N2A 57.1(5) . . . . ?
C12 N2 C9 C10 68.2(5) . . . . ?
C8 N2 C9 C10 -163.9(4) . . . . ?
C8A N2A C9A C10A 167.0(4) . . . . ?
C12A N2A C9A C10A -65.2(5) . . . . ?
N2 C9 C10 S1 54.7(5) . . . . ?
C11 S1 C10 C9 70.9(4) . . . . ?
N2A C9A C10A S1A -52.0(5) . . . . ?
C11A S1A C10A C9A -76.2(3) . . . . ?
N1 C1 C11 S1 -10.6(6) . . . . ?
C2 C1 C11 S1 172.2(4) . . . . ?
C10 S1 C11 C1 -90.5(4) . . . . ?
N1A C1A C11A S1A 17.7(6) . . . . ?
C2A C1A C11A S1A -164.0(4) . . . . ?
C10A S1A C11A C1A 81.4(4) . . . . ?
C9 N2 C12 C13 -110.9(4) . . . . ?
C8 N2 C12 C13 121.8(4) . . . . ?
C8A N2A C12A C13A -112.0(4) . . . . ?
C9A N2A C12A C13A 119.7(4) . . . . ?
C21 N3 C13 C14 1.4(6) . . . . ?
C21 N3 C13 C12 -175.5(3) . . . . ?
N2 C12 C13 N3 -9.0(5) . . . . ?
N2 C12 C13 C14 174.0(4) . . . . ?
C21A N3A C13A C14A -1.5(6) . . . . ?
C21A N3A C13A C12A 179.9(4) . . . . ?
N2A C12A C13A N3A -4.3(5) . . . . ?
N2A C12A C13A C14A 177.0(4) . . . . ?
N3 C13 C14 C15 -2.2(6) . . . . ?
C12 C13 C14 C15 174.7(4) . . . . ?
N3A C13A C14A C15A 2.1(6) . . . . ?
C12A C13A C14A C15A -179.3(4) . . . . ?
C13 C14 C15 C16 0.7(6) . . . . ?
C13A C14A C15A C16A -1.0(6) . . . . ?
C14 C15 C16 C17 -179.9(4) . . . . ?
C14 C15 C16 C21 1.5(6) . . . . ?
C14A C15A C16A C21A -0.5(6) . . . . ?
C14A C15A C16A C17A 178.7(4) . . . . ?
C15 C16 C17 C18 -178.4(4) . . . . ?
C21 C16 C17 C18 0.1(6) . . . . ?
C15A C16A C17A C18A 179.6(4) . . . . ?
C21A C16A C17A C18A -1.1(6) . . . . ?
C16 C17 C18 C19 -1.4(7) . . . . ?
C16A C17A C18A C19A -0.3(6) . . . . ?
C17 C18 C19 C20 1.4(7) . . . . ?
C17A C18A C19A C20A -0.2(7) . . . . ?
C18 C19 C20 C21 -0.2(7) . . . . ?
C18A C19A C20A C21A 2.2(7) . . . . ?
C13 N3 C21 C20 178.8(4) . . . . ?
C13 N3 C21 C16 0.9(6) . . . . ?
C19 C20 C21 N3 -179.0(4) . . . . ?
C19 C20 C21 C16 -1.1(6) . . . . ?
C17 C16 C21 N3 179.0(4) . . . . ?
C15 C16 C21 N3 -2.3(6) . . . . ?
C17 C16 C21 C20 1.1(6) . . . . ?
C15 C16 C21 C20 179.8(4) . . . . ?
C13A N3A C21A C20A 178.6(4) . . . . ?
C13A N3A C21A C16A -0.2(6) . . . . ?
C19A C20A C21A N3A 177.5(4) . . . . ?
C19A C20A C21A C16A -3.6(6) . . . . ?
C15A C16A C21A N3A 1.2(6) . . . . ?
C17A C16A C21A N3A -178.1(3) . . . . ?
C15A C16A C21A C20A -177.6(4) . . . . ?
C17A C16A C21A C20A 3.1(6) . . . . ?
